data_7240480
loop_
_publ_author_name
'Colin-Molina, Abraham'
'Velazquez-Chavez, Diego'
'Jellen, Marcus'
'Rodr\'iguez-Cort\'es, Lizbeth A.'
'Cifuentes Quintal, Miguel Eduardo'
'Merino, Gabriel'
'Rodr\'iguez-Molina, Braulio'

_publ_section_title
;
 Dynamic Characterization of Crystalline Fluorophores with
 Conformationally Flexible Tetrahydrocarbazole Frameworks
;
_journal_name_full CrystEngComm
_journal_paper_doi 10.1039/D0CE00423E
_journal_year 2020
_chemical_formula_moiety 'C30 H28 N2'
_chemical_formula_sum 'C30 H28 N2'
_chemical_formula_weight 416.54
_chemical_melting_point 574
_space_group_crystal_system monoclinic
_space_group_IT_number 14
_space_group_name_Hall '-P 2yn'
_space_group_name_H-M_alt 'P 1 21/n 1'
_atom_sites_solution_hydrogens geom
_atom_sites_solution_primary direct
_atom_sites_solution_secondary difmap
_audit_creation_method SHELXL-2018/3
_audit_update_record
;
2020-04-22 deposited with the CCDC.	2020-05-06 downloaded from the CCDC.
;
_cell_angle_alpha 90
_cell_angle_beta 91.539(3)
_cell_angle_gamma 90
_cell_formula_units_Z 2
_cell_length_a 11.4789(10)
_cell_length_b 7.7861(6)
_cell_length_c 12.4833(11)
_cell_measurement_reflns_used 5718
_cell_measurement_temperature 100(2)
_cell_measurement_theta_max 30.03
_cell_measurement_theta_min 2.38
_cell_volume 1115.30(16)
_computing_cell_refinement 'APEX3 v2018.1-0(Bruker, 2018)'
_computing_data_collection 'APEX3 v2018.1-0(Bruker, 2018)'
_computing_data_reduction 'SAINT V8.34A (Bruker, 2014)'
_computing_molecular_graphics 'SHELXLe (H\"i?1/2bschle et al, 2011)'
_computing_publication_material 'CIFTAB V 2013/2 (Sheldrick, 2013)'
_computing_structure_refinement 'SHELXL-2018/3 (Sheldrick, 2015)'
_computing_structure_solution 'SHELXS-2012 (Bruker, 2013)'
_diffrn_ambient_temperature 100(2)
_diffrn_detector_area_resol_mean 52.0833
_diffrn_measured_fraction_theta_full 0.996
_diffrn_measured_fraction_theta_max 0.995
_diffrn_measurement_device_type 'Bruker D8 Venture \k-geometry diffractometer 208039-01'
_diffrn_measurement_method '\f and \w-scans'
_diffrn_radiation_monochromator 'Helios multilayer mirror'
_diffrn_radiation_type MoK\a
_diffrn_radiation_wavelength 0.71073
_diffrn_reflns_av_R_equivalents 0.0486
_diffrn_reflns_av_unetI/netI 0.0472
_diffrn_reflns_Laue_measured_fraction_full 0.996
_diffrn_reflns_Laue_measured_fraction_max 0.995
_diffrn_reflns_limit_h_max 16
_diffrn_reflns_limit_h_min -16
_diffrn_reflns_limit_k_max 10
_diffrn_reflns_limit_k_min -10
_diffrn_reflns_limit_l_max 17
_diffrn_reflns_limit_l_min -13
_diffrn_reflns_number 13999
_diffrn_reflns_point_group_measured_fraction_full 0.996
_diffrn_reflns_point_group_measured_fraction_max 0.995
_diffrn_reflns_theta_full 25.242
_diffrn_reflns_theta_max 30.088
_diffrn_reflns_theta_min 2.443
_diffrn_source 'micro-focus X-ray source'
_exptl_absorpt_coefficient_mu 0.072
_exptl_absorpt_correction_T_max 0.7460
_exptl_absorpt_correction_T_min 0.6488
_exptl_absorpt_correction_type multi-scan
_exptl_absorpt_process_details '(Sheldrick, 2012)'
_exptl_crystal_colour colourless
_exptl_crystal_density_diffrn 1.240
_exptl_crystal_description prism
_exptl_crystal_F_000 444
_exptl_crystal_recrystallization_method 'Re-crystallisation from solvent: THF'
_exptl_crystal_size_max 0.300
_exptl_crystal_size_mid 0.236
_exptl_crystal_size_min 0.180
_refine_diff_density_max 0.460
_refine_diff_density_min -0.164
_refine_diff_density_rms 0.077
_refine_ls_extinction_method none
_refine_ls_goodness_of_fit_ref 1.022
_refine_ls_hydrogen_treatment constr
_refine_ls_matrix_type full
_refine_ls_number_parameters 281
_refine_ls_number_reflns 3260
_refine_ls_number_restraints 789
_refine_ls_restrained_S_all 0.998
_refine_ls_R_factor_all 0.1498
_refine_ls_R_factor_gt 0.0828
_refine_ls_shift/su_max 0.000
_refine_ls_shift/su_mean 0.000
_refine_ls_structure_factor_coef Fsqd
_refine_ls_weighting_details 'w=1/[\s^2^(Fo^2^)+(0.1325P)^2^+0.2084P] where P=(Fo^2^+2Fc^2^)/3'
_refine_ls_weighting_scheme calc
_refine_ls_wR_factor_gt 0.2076
_refine_ls_wR_factor_ref 0.2513
_reflns_Friedel_coverage 0.000
_reflns_number_gt 1696
_reflns_number_total 3260
_reflns_threshold_expression 'I > 2\s(I)'
_cod_data_source_file d0ce00423e2.cif
_cod_data_source_block 208RMB19
_cod_original_sg_symbol_H-M 'P 21/n'
_cod_database_code 7240480
_shelx_shelxl_version_number 2018/3
_shelx_space_group_comment
;
The symmetry employed for this shelxl refinement is uniquely defined
by the following loop, which should always be used as a source of
symmetry information in preference to the above space-group names.
They are only intended as comments.
;
_shelx_estimated_absorpt_t_min 0.979
_shelx_estimated_absorpt_t_max 0.987

loop_
_space_group_symop_operation_xyz
'x, y, z'
'-x+1/2, y+1/2, -z+1/2'
'-x, -y, -z'
'x-1/2, -y-1/2, z-1/2'

loop_
_atom_site_label
_atom_site_type_symbol
_atom_site_fract_x
_atom_site_fract_y
_atom_site_fract_z
_atom_site_U_iso_or_equiv
_atom_site_adp_type
_atom_site_occupancy
_atom_site_site_symmetry_order
_atom_site_calc_flag
_atom_site_refinement_flags_posn
_atom_site_refinement_flags_adp
_atom_site_refinement_flags_occupancy
_atom_site_disorder_assembly
_atom_site_disorder_group
C1 C 0.6253(7) 0.3099(10) 0.2712(8) 0.0621(14) Uani 0.537(3) 1 d D U P A 1
H1A H 0.615137 0.206725 0.225487 0.075 Uiso 0.537(3) 1 calc R U P A 1
H1B H 0.674006 0.278073 0.334752 0.075 Uiso 0.537(3) 1 calc R U P A 1
C2 C 0.6843(5) 0.4504(8) 0.2092(5) 0.0766(13) Uani 0.537(3) 1 d D U P A 1
H2A H 0.750404 0.400845 0.170389 0.092 Uiso 0.537(3) 1 calc R U P A 1
H2B H 0.715975 0.537208 0.260114 0.092 Uiso 0.537(3) 1 calc R U P A 1
C3 C 0.6008(5) 0.5384(8) 0.1289(4) 0.0673(11) Uani 0.537(3) 1 d D U P A 1
H3A H 0.644194 0.628224 0.090425 0.081 Uiso 0.537(3) 1 calc R U P A 1
H3B H 0.573799 0.452474 0.075270 0.081 Uiso 0.537(3) 1 calc R U P A 1
C4 C 0.5026(6) 0.6143(8) 0.1752(5) 0.0659(13) Uani 0.537(3) 1 d D U P A 1
H4A H 0.440761 0.628591 0.119016 0.079 Uiso 0.537(3) 1 calc R U P A 1
H4B H 0.524207 0.730079 0.201765 0.079 Uiso 0.537(3) 1 calc R U P A 1
C5 C 0.2616(5) 0.6605(8) 0.3171(5) 0.0568(13) Uani 0.537(3) 1 d D U P A 1
H5 H 0.258916 0.746544 0.263106 0.068 Uiso 0.537(3) 1 calc R U P A 1
C6 C 0.1770(6) 0.6486(8) 0.3942(6) 0.0750(16) Uani 0.537(3) 1 d D U P A 1
H6 H 0.119303 0.735898 0.396179 0.090 Uiso 0.537(3) 1 calc R U P A 1
C7 C 0.1719(6) 0.5163(9) 0.4688(6) 0.0636(14) Uani 0.537(3) 1 d D U P A 1
H7 H 0.107195 0.507971 0.514442 0.076 Uiso 0.537(3) 1 calc R U P A 1
C8 C 0.2630(7) 0.3938(10) 0.4767(7) 0.0523(14) Uani 0.537(3) 1 d D U P A 1
H8 H 0.264781 0.306873 0.530108 0.063 Uiso 0.537(3) 1 calc R U P A 1
N9 N 0.4495(10) 0.3067(17) 0.3896(12) 0.0459(13) Uani 0.537(3) 1 d D U P A 1
C10 C 0.5116(6) 0.3719(10) 0.3049(7) 0.0483(12) Uani 0.537(3) 1 d D U P A 1
C11 C 0.4553(5) 0.5141(9) 0.2643(5) 0.0507(11) Uani 0.537(3) 1 d D U P A 1
C12 C 0.3526(5) 0.5366(8) 0.3234(5) 0.0460(11) Uani 0.537(3) 1 d D U P A 1
C13 C 0.3503(6) 0.4088(11) 0.4011(7) 0.0449(12) Uani 0.537(3) 1 d D U P A 1
C1B C 0.6044(7) 0.3447(11) 0.2751(9) 0.0610(15) Uani 0.463(3) 1 d D U P A 2
H1C H 0.604980 0.220667 0.257568 0.073 Uiso 0.463(3) 1 calc R U P A 2
H1D H 0.665186 0.365827 0.331265 0.073 Uiso 0.463(3) 1 calc R U P A 2
C2B C 0.6316(7) 0.4470(9) 0.1765(6) 0.0774(15) Uani 0.463(3) 1 d D U P A 2
H2C H 0.598723 0.387025 0.112659 0.093 Uiso 0.463(3) 1 calc R U P A 2
H2D H 0.717223 0.452454 0.169329 0.093 Uiso 0.463(3) 1 calc R U P A 2
C3B C 0.5832(6) 0.6293(9) 0.1792(7) 0.0888(16) Uani 0.463(3) 1 d D U P A 2
H3C H 0.624546 0.693340 0.237202 0.107 Uiso 0.463(3) 1 calc R U P A 2
H3D H 0.600866 0.686498 0.110647 0.107 Uiso 0.463(3) 1 calc R U P A 2
C4B C 0.4623(6) 0.6414(10) 0.1951(6) 0.0706(15) Uani 0.463(3) 1 d D U P A 2
H4C H 0.420034 0.612552 0.127350 0.085 Uiso 0.463(3) 1 calc R U P A 2
H4D H 0.442826 0.761466 0.213697 0.085 Uiso 0.463(3) 1 calc R U P A 2
C5B C 0.2220(6) 0.6400(9) 0.3415(6) 0.0520(14) Uani 0.463(3) 1 d D U P A 2
H5B H 0.214923 0.734042 0.293258 0.062 Uiso 0.463(3) 1 calc R U P A 2
C6B C 0.1361(5) 0.6036(8) 0.4153(6) 0.0572(14) Uani 0.463(3) 1 d D U P A 2
H6B H 0.065684 0.667799 0.412306 0.069 Uiso 0.463(3) 1 calc R U P A 2
C7B C 0.1500(7) 0.4758(10) 0.4934(7) 0.0634(16) Uani 0.463(3) 1 d D U P A 2
H7B H 0.094271 0.465373 0.547936 0.076 Uiso 0.463(3) 1 calc R U P A 2
C8B C 0.2455(8) 0.3625(13) 0.4922(8) 0.0523(15) Uani 0.463(3) 1 d D U P A 2
H8B H 0.253056 0.269753 0.541374 0.063 Uiso 0.463(3) 1 calc R U P A 2
N9B N 0.4329(11) 0.3068(19) 0.3968(13) 0.0439(14) Uani 0.463(3) 1 d D U P A 2
C10B C 0.4903(7) 0.3919(12) 0.3157(9) 0.0502(13) Uani 0.463(3) 1 d D U P A 2
C11B C 0.4225(6) 0.5266(9) 0.2806(6) 0.0513(13) Uani 0.463(3) 1 d D U P A 2
C12B C 0.3206(6) 0.5294(10) 0.3420(7) 0.0482(13) Uani 0.463(3) 1 d D U P A 2
C13B C 0.3285(7) 0.3937(12) 0.4150(8) 0.0448(13) Uani 0.463(3) 1 d D U P A 2
C14 C 0.47126(17) 0.1513(2) 0.44727(15) 0.0421(5) Uani 1 1 d . U . . .
C15 C 0.5761(3) 0.1379(5) 0.5006(3) 0.0468(10) Uani 0.537(3) 1 d D U P A 1
H15 H 0.628440 0.232436 0.502174 0.056 Uiso 0.537(3) 1 calc R U P A 1
C16 C 0.6063(3) -0.0129(5) 0.5523(3) 0.0490(10) Uani 0.537(3) 1 d D U P A 1
H16 H 0.680227 -0.022671 0.587857 0.059 Uiso 0.537(3) 1 calc R U P A 1
C15B C 0.4936(3) 0.0008(5) 0.3898(3) 0.0390(9) Uani 0.463(3) 1 d D U P A 2
H15B H 0.490677 0.001992 0.313671 0.047 Uiso 0.463(3) 1 calc R U P A 2
C16B C 0.5200(4) -0.1495(5) 0.4444(3) 0.0403(10) Uani 0.463(3) 1 d D U P A 2
H16B H 0.532193 -0.252518 0.405476 0.048 Uiso 0.463(3) 1 calc R U P A 2

loop_
_atom_site_aniso_label
_atom_site_aniso_U_11
_atom_site_aniso_U_22
_atom_site_aniso_U_33
_atom_site_aniso_U_23
_atom_site_aniso_U_13
_atom_site_aniso_U_12
C1 0.060(3) 0.067(3) 0.060(2) 0.001(2) 0.013(2) 0.003(2)
C2 0.072(3) 0.089(3) 0.070(3) 0.011(2) 0.009(2) -0.007(2)
C3 0.087(3) 0.067(3) 0.048(2) 0.0085(19) 0.0083(19) -0.011(2)
C4 0.073(3) 0.066(3) 0.059(2) 0.011(2) -0.002(2) -0.009(2)
C5 0.065(3) 0.047(2) 0.057(3) -0.0013(19) -0.014(2) 0.011(2)
C6 0.077(3) 0.061(3) 0.086(3) 0.014(3) 0.007(3) 0.029(3)
C7 0.057(3) 0.059(3) 0.075(3) 0.004(2) 0.005(2) 0.016(2)
C8 0.054(3) 0.042(3) 0.061(3) 0.000(2) 0.003(2) 0.009(2)
N9 0.048(3) 0.040(2) 0.050(3) -0.0015(19) -0.002(2) 0.008(2)
C10 0.054(3) 0.042(2) 0.048(2) 0.000(2) -0.0024(18) 0.0005(18)
C11 0.060(3) 0.046(2) 0.045(2) -0.0020(17) -0.0049(18) -0.0006(19)
C12 0.058(3) 0.0354(19) 0.044(2) -0.0046(16) -0.0096(19) 0.004(2)
C13 0.048(2) 0.038(2) 0.048(2) -0.0057(17) -0.0078(17) 0.006(2)
C1B 0.058(3) 0.057(3) 0.068(3) 0.003(3) 0.002(2) 0.002(2)
C2B 0.074(3) 0.084(3) 0.074(3) 0.007(3) 0.008(3) -0.009(3)
C3B 0.091(3) 0.084(3) 0.092(3) 0.029(3) 0.005(3) -0.010(3)
C4B 0.080(3) 0.060(3) 0.072(3) 0.013(2) -0.006(3) -0.012(2)
C5B 0.061(3) 0.042(2) 0.052(3) -0.005(2) -0.015(2) 0.014(2)
C6B 0.057(3) 0.046(3) 0.068(3) -0.006(2) -0.011(2) 0.010(2)
C7B 0.061(3) 0.059(3) 0.070(3) -0.001(2) 0.003(2) 0.019(3)
C8B 0.055(3) 0.048(3) 0.054(3) -0.002(2) -0.004(2) 0.011(3)
N9B 0.048(3) 0.037(2) 0.047(3) 0.001(2) -0.007(2) 0.002(2)
C10B 0.054(3) 0.043(3) 0.053(3) -0.001(2) -0.006(2) -0.003(2)
C11B 0.059(3) 0.039(2) 0.056(3) 0.003(2) -0.012(2) -0.003(2)
C12B 0.057(3) 0.037(2) 0.050(3) -0.0057(19) -0.013(2) 0.002(2)
C13B 0.053(3) 0.033(2) 0.048(3) -0.0054(19) -0.012(2) 0.010(2)
C14 0.0461(10) 0.0361(10) 0.0438(10) -0.0024(8) -0.0033(8) 0.0063(8)
C15 0.051(2) 0.0380(18) 0.051(2) -0.0082(15) -0.0077(16) 0.0001(15)
C16 0.050(2) 0.0418(19) 0.055(2) -0.0065(15) -0.0110(17) 0.0042(16)
C15B 0.044(2) 0.0387(19) 0.0347(18) -0.0039(15) -0.0014(16) 0.0030(16)
C16B 0.043(2) 0.0337(19) 0.044(2) -0.0065(15) -0.0021(17) 0.0067(16)

loop_
_atom_type_symbol
_atom_type_description
_atom_type_scat_dispersion_real
_atom_type_scat_dispersion_imag
_atom_type_scat_source
C C 0.0033 0.0016 'International Tables Vol C Tables 4.2.6.8 and 6.1.1.4'
H H 0.0000 0.0000 'International Tables Vol C Tables 4.2.6.8 and 6.1.1.4'
N N 0.0061 0.0033 'International Tables Vol C Tables 4.2.6.8 and 6.1.1.4'

loop_
_geom_angle_atom_site_label_1
_geom_angle_atom_site_label_2
_geom_angle_atom_site_label_3
_geom_angle
_geom_angle_site_symmetry_1
_geom_angle_site_symmetry_3
_geom_angle_publ_flag
C10 C1 C2 108.9(4) . . ?
C10 C1 H1A 109.9 . . ?
C2 C1 H1A 109.9 . . ?
C10 C1 H1B 109.9 . . ?
C2 C1 H1B 109.9 . . ?
H1A C1 H1B 108.3 . . ?
C1 C2 C3 112.3(5) . . ?
C1 C2 H2A 109.2 . . ?
C3 C2 H2A 109.2 . . ?
C1 C2 H2B 109.2 . . ?
C3 C2 H2B 109.2 . . ?
H2A C2 H2B 107.9 . . ?
C4 C3 C2 114.3(4) . . ?
C4 C3 H3A 108.7 . . ?
C2 C3 H3A 108.7 . . ?
C4 C3 H3B 108.7 . . ?
C2 C3 H3B 108.7 . . ?
H3A C3 H3B 107.6 . . ?
C3 C4 C11 113.7(4) . . ?
C3 C4 H4A 108.8 . . ?
C11 C4 H4A 108.8 . . ?
C3 C4 H4B 108.8 . . ?
C11 C4 H4B 108.8 . . ?
H4A C4 H4B 107.7 . . ?
C6 C5 C12 116.2(4) . . ?
C6 C5 H5 121.9 . . ?
C12 C5 H5 121.9 . . ?
C5 C6 C7 123.8(4) . . ?
C5 C6 H6 118.1 . . ?
C7 C6 H6 118.1 . . ?
C6 C7 C8 120.0(5) . . ?
C6 C7 H7 120.0 . . ?
C8 C7 H7 120.0 . . ?
C13 C8 C7 115.9(4) . . ?
C13 C8 H8 122.0 . . ?
C7 C8 H8 122.0 . . ?
C10 N9 C13 107.8(3) . . ?
C10 N9 C14 127.5(4) . . ?
C13 N9 C14 124.2(4) . . ?
C11 C10 N9 109.3(4) . . ?
C11 C10 C1 125.1(4) . . ?
N9 C10 C1 125.3(4) . . ?
C10 C11 C12 107.3(3) . . ?
C10 C11 C4 121.8(4) . . ?
C12 C11 C4 130.9(4) . . ?
C13 C12 C11 107.8(3) . . ?
C13 C12 C5 119.8(4) . . ?
C11 C12 C5 132.4(4) . . ?
C12 C13 C8 123.9(4) . . ?
C12 C13 N9 107.7(4) . . ?
C8 C13 N9 128.4(4) . . ?
C10B C1B C2B 111.0(5) . . ?
C10B C1B H1C 109.4 . . ?
C2B C1B H1C 109.4 . . ?
C10B C1B H1D 109.4 . . ?
C2B C1B H1D 109.4 . . ?
H1C C1B H1D 108.0 . . ?
C1B C2B C3B 113.0(6) . . ?
C1B C2B H2C 109.0 . . ?
C3B C2B H2C 109.0 . . ?
C1B C2B H2D 109.0 . . ?
C3B C2B H2D 109.0 . . ?
H2C C2B H2D 107.8 . . ?
C4B C3B C2B 115.2(6) . . ?
C4B C3B H3C 108.5 . . ?
C2B C3B H3C 108.5 . . ?
C4B C3B H3D 108.5 . . ?
C2B C3B H3D 108.5 . . ?
H3C C3B H3D 107.5 . . ?
C3B C4B C11B 112.8(5) . . ?
C3B C4B H4C 109.0 . . ?
C11B C4B H4C 109.0 . . ?
C3B C4B H4D 109.0 . . ?
C11B C4B H4D 109.0 . . ?
H4C C4B H4D 107.8 . . ?
C6B C5B C12B 116.7(5) . . ?
C6B C5B H5B 121.6 . . ?
C12B C5B H5B 121.6 . . ?
C5B C6B C7B 122.3(4) . . ?
C5B C6B H6B 118.8 . . ?
C7B C6B H6B 118.8 . . ?
C6B C7B C8B 120.8(5) . . ?
C6B C7B H7B 119.6 . . ?
C8B C7B H7B 119.6 . . ?
C13B C8B C7B 116.4(5) . . ?
C13B C8B H8B 121.8 . . ?
C7B C8B H8B 121.8 . . ?
C10B N9B C13B 108.2(4) . . ?
C10B N9B C14 125.4(4) . . ?
C13B N9B C14 126.3(4) . . ?
C11B C10B N9B 108.8(4) . . ?
C11B C10B C1B 125.9(4) . . ?
N9B C10B C1B 125.3(4) . . ?
C10B C11B C12B 108.0(4) . . ?
C10B C11B C4B 120.7(5) . . ?
C12B C11B C4B 131.3(4) . . ?
C13B C12B C11B 107.5(4) . . ?
C13B C12B C5B 120.0(5) . . ?
C11B C12B C5B 132.5(5) . . ?
C8B C13B C12B 123.3(4) . . ?
C8B C13B N9B 129.2(4) . . ?
C12B C13B N9B 107.5(4) . . ?
C15 C14 C16 119.5(2) . 3_656 ?
C16B C14 C15B 119.6(2) 3_656 . ?
C15 C14 N9 116.9(8) . . ?
C16 C14 N9 123.6(8) 3_656 . ?
C16B C14 N9B 117.6(8) 3_656 . ?
C15B C14 N9B 122.8(9) . . ?
C14 C15 C16 120.1(3) . . ?
C14 C15 H15 120.0 . . ?
C16 C15 H15 120.0 . . ?
C15 C16 C14 120.4(3) . 3_656 ?
C15 C16 H16 119.8 . . ?
C14 C16 H16 119.8 3_656 . ?
C16B C15B C14 119.7(3) . . ?
C16B C15B H15B 120.1 . . ?
C14 C15B H15B 120.1 . . ?
C14 C16B C15B 120.7(3) 3_656 . ?
C14 C16B H16B 119.7 3_656 . ?
C15B C16B H16B 119.7 . . ?

loop_
_geom_bond_atom_site_label_1
_geom_bond_atom_site_label_2
_geom_bond_distance
_geom_bond_site_symmetry_2
_geom_bond_publ_flag
C1 C10 1.464(5) . ?
C1 C2 1.510(6) . ?
C1 H1A 0.9900 . ?
C1 H1B 0.9900 . ?
C2 C3 1.530(7) . ?
C2 H2A 0.9900 . ?
C2 H2B 0.9900 . ?
C3 C4 1.411(7) . ?
C3 H3A 0.9900 . ?
C3 H3B 0.9900 . ?
C4 C11 1.475(5) . ?
C4 H4A 0.9900 . ?
C4 H4B 0.9900 . ?
C5 C6 1.390(7) . ?
C5 C12 1.422(5) . ?
C5 H5 0.9500 . ?
C6 C7 1.391(7) . ?
C6 H6 0.9500 . ?
C7 C8 1.417(5) . ?
C7 H7 0.9500 . ?
C8 C13 1.399(6) . ?
C8 H8 0.9500 . ?
N9 C10 1.388(5) . ?
N9 C13 1.400(5) . ?
N9 C14 1.426(6) . ?
C10 C11 1.371(5) . ?
C11 C12 1.418(6) . ?
C12 C13 1.390(5) . ?
C1B C10B 1.464(6) . ?
C1B C2B 1.506(7) . ?
C1B H1C 0.9900 . ?
C1B H1D 0.9900 . ?
C2B C3B 1.525(8) . ?
C2B H2C 0.9900 . ?
C2B H2D 0.9900 . ?
C3B C4B 1.410(7) . ?
C3B H3C 0.9900 . ?
C3B H3D 0.9900 . ?
C4B C11B 1.475(6) . ?
C4B H4C 0.9900 . ?
C4B H4D 0.9900 . ?
C5B C6B 1.397(8) . ?
C5B C12B 1.421(6) . ?
C5B H5B 0.9500 . ?
C6B C7B 1.399(7) . ?
C6B H6B 0.9500 . ?
C7B C8B 1.408(6) . ?
C7B H7B 0.9500 . ?
C8B C13B 1.395(6) . ?
C8B H8B 0.9500 . ?
N9B C10B 1.390(5) . ?
N9B C13B 1.401(5) . ?
N9B C14 1.428(6) . ?
C10B C11B 1.371(6) . ?
C11B C12B 1.415(7) . ?
C12B C13B 1.397(5) . ?
C14 C16B 1.353(4) 3_656 ?
C14 C15 1.364(4) . ?
C14 C16 1.398(4) 3_656 ?
C14 C15B 1.401(4) . ?
C15 C16 1.379(5) . ?
C15 H15 0.9500 . ?
C16 H16 0.9500 . ?
C15B C16B 1.385(5) . ?
C15B H15B 0.9500 . ?
C16B H16B 0.9500 . ?

loop_
_geom_torsion_atom_site_label_1
_geom_torsion_atom_site_label_2
_geom_torsion_atom_site_label_3
_geom_torsion_atom_site_label_4
_geom_torsion
_geom_torsion_site_symmetry_1
_geom_torsion_site_symmetry_2
_geom_torsion_site_symmetry_3
_geom_torsion_site_symmetry_4
_geom_torsion_publ_flag
C10 C1 C2 C3 -44.1(10) . . . . ?
C1 C2 C3 C4 58.8(8) . . . . ?
C2 C3 C4 C11 -37.6(8) . . . . ?
C12 C5 C6 C7 -5.8(11) . . . . ?
C5 C6 C7 C8 7.0(12) . . . . ?
C6 C7 C8 C13 -4.5(13) . . . . ?
C13 N9 C10 C11 1.2(16) . . . . ?
C14 N9 C10 C11 173.5(16) . . . . ?
C13 N9 C10 C1 175.3(12) . . . . ?
C14 N9 C10 C1 -12(3) . . . . ?
C2 C1 C10 C11 15.4(14) . . . . ?
C2 C1 C10 N9 -157.8(13) . . . . ?
N9 C10 C11 C12 -1.7(13) . . . . ?
C1 C10 C11 C12 -175.8(10) . . . . ?
N9 C10 C11 C4 178.3(11) . . . . ?
C1 C10 C11 C4 4.1(14) . . . . ?
C3 C4 C11 C10 7.3(11) . . . . ?
C3 C4 C11 C12 -172.8(8) . . . . ?
C10 C11 C12 C13 1.5(10) . . . . ?
C4 C11 C12 C13 -178.4(9) . . . . ?
C10 C11 C12 C5 -179.9(9) . . . . ?
C4 C11 C12 C5 0.1(15) . . . . ?
C6 C5 C12 C13 2.6(11) . . . . ?
C6 C5 C12 C11 -175.8(9) . . . . ?
C11 C12 C13 C8 178.0(10) . . . . ?
C5 C12 C13 C8 -0.8(14) . . . . ?
C11 C12 C13 N9 -0.8(12) . . . . ?
C5 C12 C13 N9 -179.6(11) . . . . ?
C7 C8 C13 C12 1.7(15) . . . . ?
C7 C8 C13 N9 -179.8(13) . . . . ?
C10 N9 C13 C12 -0.2(16) . . . . ?
C14 N9 C13 C12 -172.8(15) . . . . ?
C10 N9 C13 C8 -179.0(12) . . . . ?
C14 N9 C13 C8 8(2) . . . . ?
C10B C1B C2B C3B 34.2(12) . . . . ?
C1B C2B C3B C4B -55.4(11) . . . . ?
C2B C3B C4B C11B 44.7(11) . . . . ?
C12B C5B C6B C7B 6.1(10) . . . . ?
C5B C6B C7B C8B -8.4(12) . . . . ?
C6B C7B C8B C13B 4.8(14) . . . . ?
C13B N9B C10B C11B -1.9(18) . . . . ?
C14 N9B C10B C11B 174.5(17) . . . . ?
C13B N9B C10B C1B 178.1(13) . . . . ?
C14 N9B C10B C1B -6(3) . . . . ?
C2B C1B C10B C11B -8.8(17) . . . . ?
C2B C1B C10B N9B 171.3(15) . . . . ?
N9B C10B C11B C12B 1.1(15) . . . . ?
C1B C10B C11B C12B -178.9(12) . . . . ?
N9B C10B C11B C4B 179.3(12) . . . . ?
C1B C10B C11B C4B -0.6(17) . . . . ?
C3B C4B C11B C10B -17.5(13) . . . . ?
C3B C4B C11B C12B 160.3(10) . . . . ?
C10B C11B C12B C13B 0.1(12) . . . . ?
C4B C11B C12B C13B -177.9(10) . . . . ?
C10B C11B C12B C5B 179.2(10) . . . . ?
C4B C11B C12B C5B 1.2(18) . . . . ?
C6B C5B C12B C13B -0.8(12) . . . . ?
C6B C5B C12B C11B -179.8(10) . . . . ?
C7B C8B C13B C12B 0.5(17) . . . . ?
C7B C8B C13B N9B 178.0(15) . . . . ?
C11B C12B C13B C8B 176.8(11) . . . . ?
C5B C12B C13B C8B -2.5(16) . . . . ?
C11B C12B C13B N9B -1.2(14) . . . . ?
C5B C12B C13B N9B 179.5(12) . . . . ?
C10B N9B C13B C8B -176.0(14) . . . . ?
C14 N9B C13B C8B 8(3) . . . . ?
C10B N9B C13B C12B 1.9(18) . . . . ?
C14 N9B C13B C12B -174.4(18) . . . . ?
C10 N9 C14 C15 61(2) . . . . ?
C13 N9 C14 C15 -127.5(14) . . . . ?
C10 N9 C14 C16 -115.9(15) . . . 3_656 ?
C13 N9 C14 C16 55(2) . . . 3_656 ?
C10B N9B C14 C16B 127.6(16) . . . 3_656 ?
C13B N9B C14 C16B -57(2) . . . 3_656 ?
C10B N9B C14 C15B -56(2) . . . . ?
C13B N9B C14 C15B 119.7(16) . . . . ?
C16 C14 C15 C16 1.6(5) 3_656 . . . ?
N9 C14 C15 C16 -175.8(7) . . . . ?
C14 C15 C16 C14 -1.6(6) . . . 3_656 ?
C16B C14 C15B C16B 2.4(6) 3_656 . . . ?
N9B C14 C15B C16B -174.0(7) . . . . ?
C14 C15B C16B C14 -2.5(6) . . . 3_656 ?
